data_7056072
loop_
_publ_author_name
'Ma, Ruru'
'Yang, Yun'
'Pan, Shilie'
'Sun, Yanzhou'
'Yang, Zhihua'

_publ_section_title
;
 Structure comparison and optical properties of Na7Mg4.5(P2O7)4: a sodium
 magnesium phosphate with isolated P2O7 units
;
_journal_issue 9
_journal_name_full 'New J. Chem.'
_journal_page_first 3399
_journal_paper_doi 10.1039/C6NJ03986C
_journal_volume 41
_journal_year 2017
_chemical_formula_sum 'Mg5 Na7 O28 P8'
_chemical_formula_weight 966.08
_chemical_name_systematic
; 
 ? 
;
_space_group_IT_number 2
_symmetry_cell_setting triclinic
_symmetry_space_group_name_Hall '-P 1'
_symmetry_space_group_name_H-M 'P -1'
_atom_sites_solution_primary direct
_atom_sites_solution_secondary difmap
_audit_creation_method SHELXL-97
_audit_update_record
;
2016-12-16 deposited with the CCDC.
2017-03-22 downloaded from the CCDC.
;
_cell_angle_alpha 64.711(7)
_cell_angle_beta 80.374(8)
_cell_angle_gamma 73.543(7)
_cell_formula_units_Z 1
_cell_length_a 6.3932(7)
_cell_length_b 9.4219(10)
_cell_length_c 10.9116(11)
_cell_measurement_reflns_used 1790
_cell_measurement_temperature 296(2)
_cell_measurement_theta_max 22.90
_cell_measurement_theta_min 2.46
_cell_volume 569.13(11)
_computing_cell_refinement 'Bruker SAINT'
_computing_data_collection 'Bruker APEX2'
_computing_data_reduction 'Bruker SAINT'
_computing_molecular_graphics 'Bruker SHELXTL'
_computing_publication_material 'Bruker SHELXTL'
_computing_structure_refinement 'SHELXL-97 (Sheldrick, 1997)'
_computing_structure_solution 'SHELXS-97 (Sheldrick, 1990)'
_diffrn_ambient_temperature 296(2)
_diffrn_measured_fraction_theta_full 0.989
_diffrn_measured_fraction_theta_max 0.989
_diffrn_measurement_device_type 'Bruker APEX-II CCD'
_diffrn_measurement_method '\f and \w scans'
_diffrn_radiation_monochromator graphite
_diffrn_radiation_source 'fine-focus sealed tube'
_diffrn_radiation_type MoK\a
_diffrn_radiation_wavelength 0.71073
_diffrn_reflns_av_R_equivalents 0.0463
_diffrn_reflns_av_sigmaI/netI 0.0575
_diffrn_reflns_limit_h_max 8
_diffrn_reflns_limit_h_min -8
_diffrn_reflns_limit_k_max 12
_diffrn_reflns_limit_k_min -12
_diffrn_reflns_limit_l_max 14
_diffrn_reflns_limit_l_min -13
_diffrn_reflns_number 9140
_diffrn_reflns_theta_full 27.50
_diffrn_reflns_theta_max 27.50
_diffrn_reflns_theta_min 2.07
_diffrn_standards_number 0
_exptl_absorpt_coefficient_mu 1.024
_exptl_absorpt_correction_T_max 0.9439
_exptl_absorpt_correction_T_min 0.9054
_exptl_absorpt_correction_type numerical
_exptl_absorpt_process_details face-indexed
_exptl_crystal_colour colorless
_exptl_crystal_density_diffrn 2.819
_exptl_crystal_density_meas 2.818
_exptl_crystal_density_method 'not measured'
_exptl_crystal_description block
_exptl_crystal_F_000 481
_exptl_crystal_size_max 0.10
_exptl_crystal_size_mid 0.08
_exptl_crystal_size_min 0.06
_refine_diff_density_max 0.536
_refine_diff_density_min -0.582
_refine_diff_density_rms 0.127
_refine_ls_extinction_coef 0.005(2)
_refine_ls_extinction_expression Fc^*^=kFc[1+0.001xFc^2^\l^3^/sin(2\q)]^-1/4^
_refine_ls_extinction_method SHELXL
_refine_ls_goodness_of_fit_ref 1.017
_refine_ls_matrix_type full
_refine_ls_number_parameters 224
_refine_ls_number_reflns 2587
_refine_ls_number_restraints 0
_refine_ls_restrained_S_all 1.017
_refine_ls_R_factor_all 0.0632
_refine_ls_R_factor_gt 0.0426
_refine_ls_shift/su_max 0.000
_refine_ls_shift/su_mean 0.000
_refine_ls_structure_factor_coef Fsqd
_refine_ls_weighting_details 'calc w=1/[\s^2^(Fo^2^)+(0.0392P)^2^+0.9559P] where P=(Fo^2^+2Fc^2^)/3'
_refine_ls_weighting_scheme calc
_refine_ls_wR_factor_gt 0.0888
_refine_ls_wR_factor_ref 0.0976
_reflns_number_gt 1935
_reflns_number_total 2587
_reflns_threshold_expression >2sigma(I)
_cod_data_source_file c6nj03986c2.cif
_cod_data_source_block 1
_cod_depositor_comments
;
The following automatic conversions were performed:

'_symmetry_cell_setting' value 'Triclinic' changed to 'triclinic'
according to
/home/data/users/saulius/crontab/automatic-downloads/rss-feeds/RSC/lib/dictionaries/cif_core.dic
dictionary named 'cif_core.dic' version 2.4.2 from 2011-04-26.

Automatic conversion script
Id: cif_fix_values 4973 2017-02-22 13:04:09Z antanas 

 Adding full bibliography for 7056072.cif.
;
_cod_original_cell_volume 569.13(10)
_cod_original_sg_symbol_H-M P-1
_cod_database_code 7056072

loop_
_symmetry_equiv_pos_as_xyz
'x, y, z'
'-x, -y, -z'

loop_
_atom_site_label
_atom_site_type_symbol
_atom_site_fract_x
_atom_site_fract_y
_atom_site_fract_z
_atom_site_U_iso_or_equiv
_atom_site_adp_type
_atom_site_occupancy
_atom_site_symmetry_multiplicity
_atom_site_calc_flag
_atom_site_refinement_flags
Mg1 Mg 1.0000 1.0000 0.0000 0.078(3) Uani 0.50 2 d SP
Mg2 Mg 0.85707(19) 0.73772(14) 0.26350(12) 0.0120(3) Uani 1 1 d .
Mg3 Mg 0.7722(2) 0.39116(14) 0.21543(12) 0.0124(3) Uani 1 1 d .
Na1 Na 0.4697(2) 0.21076(18) 0.47507(16) 0.0214(4) Uani 1 1 d .
Na2 Na 0.9227(3) 0.9843(2) -0.33796(19) 0.0413(5) Uani 1 1 d .
Na3 Na 0.2791(4) 0.5411(3) 0.1124(3) 0.0648(8) Uani 1 1 d .
Na4 Na 0.2733(14) 0.9416(5) 0.0411(5) 0.110(3) Uani 0.50 1 d P
P1 P 0.37876(15) 0.63970(11) 0.31610(9) 0.0121(2) Uani 1 1 d .
P2 P 0.79236(16) 0.72863(11) -0.03722(9) 0.0127(2) Uani 1 1 d .
P3 P 0.92291(15) 0.34346(11) 0.45372(9) 0.0115(2) Uani 1 1 d .
P4 P 0.57015(16) 0.10503(12) 0.21606(10) 0.0162(3) Uani 1 1 d .
O1 O 0.2761(4) 0.5781(3) 0.4685(2) 0.0165(6) Uani 1 1 d .
O2 O 0.9427(4) 0.4812(3) 0.3150(2) 0.0128(5) Uani 1 1 d .
O3 O 0.7179(4) 0.5740(3) 0.0357(3) 0.0204(6) Uani 1 1 d .
O4 O 0.4825(4) 0.4854(3) 0.2958(3) 0.0198(6) Uani 1 1 d .
O5 O 0.1881(4) 0.7432(3) 0.2259(3) 0.0185(6) Uani 1 1 d .
O6 O 0.9422(4) 0.7286(3) -0.1587(3) 0.0210(6) Uani 1 1 d .
O7 O 0.8518(4) 0.2144(3) 0.4318(3) 0.0181(6) Uani 1 1 d .
O8 O 0.7788(4) -0.0129(3) 0.2008(3) 0.0174(6) Uani 1 1 d .
O9 O 0.5364(4) 0.7355(3) 0.3083(3) 0.0243(7) Uani 1 1 d .
O10 O 0.8791(4) 0.7753(3) 0.0570(3) 0.0199(6) Uani 1 1 d .
O11 O 0.4195(4) 0.1259(3) 0.0992(3) 0.0181(6) Uani 1 1 d .
O12 O 1.1156(4) 0.2768(3) 0.5398(3) 0.0178(6) Uani 1 1 d .
O13 O 0.6035(5) 0.2706(3) 0.1759(4) 0.0346(8) Uani 1 1 d .
O14 O 0.4456(5) 0.0458(4) 0.3502(3) 0.0405(9) Uani 1 1 d .

loop_
_atom_site_aniso_label
_atom_site_aniso_U_11
_atom_site_aniso_U_22
_atom_site_aniso_U_33
_atom_site_aniso_U_23
_atom_site_aniso_U_13
_atom_site_aniso_U_12
Mg1 0.151(8) 0.061(4) 0.054(4) -0.043(4) 0.067(5) -0.081(5)
Mg2 0.0109(6) 0.0127(6) 0.0117(6) -0.0039(5) -0.0026(5) -0.0023(5)
Mg3 0.0119(7) 0.0132(6) 0.0119(6) -0.0053(5) -0.0018(5) -0.0017(5)
Na1 0.0131(8) 0.0229(8) 0.0237(9) -0.0069(7) 0.0023(7) -0.0034(7)
Na2 0.0433(12) 0.0266(10) 0.0341(11) 0.0034(8) -0.0026(9) -0.0035(9)
Na3 0.0488(14) 0.0901(17) 0.0853(18) -0.0748(16) -0.0366(13) 0.0214(12)
Na4 0.244(9) 0.018(2) 0.037(3) -0.009(2) 0.059(4) -0.028(4)
P1 0.0098(5) 0.0135(5) 0.0115(5) -0.0037(4) -0.0019(4) -0.0021(4)
P2 0.0138(5) 0.0119(5) 0.0108(5) -0.0038(4) -0.0029(4) -0.0005(4)
P3 0.0105(5) 0.0116(5) 0.0108(5) -0.0033(4) -0.0021(4) -0.0012(4)
P4 0.0135(5) 0.0188(5) 0.0153(5) -0.0079(4) -0.0042(4) 0.0011(4)
O1 0.0152(14) 0.0179(13) 0.0107(13) -0.0041(11) 0.0001(11) 0.0014(11)
O2 0.0126(13) 0.0135(12) 0.0094(12) -0.0011(10) 0.0007(10) -0.0051(10)
O3 0.0279(16) 0.0147(13) 0.0156(14) -0.0007(11) -0.0048(12) -0.0071(12)
O4 0.0143(14) 0.0263(15) 0.0255(15) -0.0183(13) -0.0011(12) -0.0021(12)
O5 0.0093(13) 0.0249(14) 0.0134(14) -0.0003(12) -0.0033(11) -0.0025(11)
O6 0.0186(15) 0.0226(14) 0.0139(14) -0.0054(12) 0.0006(12) 0.0030(12)
O7 0.0209(15) 0.0170(13) 0.0171(14) -0.0055(12) -0.0019(12) -0.0069(11)
O8 0.0144(14) 0.0128(13) 0.0215(15) -0.0047(11) -0.0040(11) 0.0001(11)
O9 0.0149(15) 0.0173(14) 0.0387(18) -0.0070(13) -0.0039(13) -0.0061(12)
O10 0.0239(16) 0.0244(14) 0.0139(14) -0.0075(12) -0.0041(12) -0.0081(12)
O11 0.0161(14) 0.0157(13) 0.0219(14) -0.0088(12) -0.0071(12) 0.0027(11)
O12 0.0127(14) 0.0224(14) 0.0153(14) -0.0066(12) -0.0058(11) 0.0014(11)
O13 0.0248(17) 0.0219(15) 0.068(2) -0.0275(17) -0.0234(16) 0.0049(13)
O14 0.0255(18) 0.060(2) 0.0175(16) -0.0103(16) 0.0003(14) 0.0078(16)

loop_
_atom_type_symbol
_atom_type_description
_atom_type_scat_dispersion_real
_atom_type_scat_dispersion_imag
_atom_type_scat_source
O O 0.0106 0.0060 'International Tables Vol C Tables 4.2.6.8 and 6.1.1.4'
Na Na 0.0362 0.0249 'International Tables Vol C Tables 4.2.6.8 and 6.1.1.4'
Mg Mg 0.0486 0.0363 'International Tables Vol C Tables 4.2.6.8 and 6.1.1.4'
P P 0.1023 0.0942 'International Tables Vol C Tables 4.2.6.8 and 6.1.1.4'

loop_
_geom_angle_atom_site_label_1
_geom_angle_atom_site_label_2
_geom_angle_atom_site_label_3
_geom_angle
_geom_angle_site_symmetry_1
_geom_angle_site_symmetry_3
Na4 Mg1 Na4 180.00(18) 1_655 2_675
Na4 Mg1 O10 71.39(16) 1_655 2_775
Na4 Mg1 O10 108.61(16) 2_675 2_775
Na4 Mg1 O10 108.61(16) 1_655 .
Na4 Mg1 O10 71.39(16) 2_675 .
O10 Mg1 O10 180.00(14) 2_775 .
Na4 Mg1 O8 72.29(16) 1_655 2_765
Na4 Mg1 O8 107.71(16) 2_675 2_765
O10 Mg1 O8 77.71(9) 2_775 2_765
O10 Mg1 O8 102.29(9) . 2_765
Na4 Mg1 O8 107.71(16) 1_655 1_565
Na4 Mg1 O8 72.29(16) 2_675 1_565
O10 Mg1 O8 102.29(9) 2_775 1_565
O10 Mg1 O8 77.71(9) . 1_565
O8 Mg1 O8 180.00(13) 2_765 1_565
Na4 Mg1 Mg2 85.68(14) 1_655 2_775
Na4 Mg1 Mg2 94.32(14) 2_675 2_775
O10 Mg1 Mg2 43.15(7) 2_775 2_775
O10 Mg1 Mg2 136.85(7) . 2_775
O8 Mg1 Mg2 42.22(6) 2_765 2_775
O8 Mg1 Mg2 137.78(6) 1_565 2_775
Na4 Mg1 Mg2 94.31(14) 1_655 .
Na4 Mg1 Mg2 85.68(14) 2_675 .
O10 Mg1 Mg2 136.85(7) 2_775 .
O10 Mg1 Mg2 43.15(7) . .
O8 Mg1 Mg2 137.78(6) 2_765 .
O8 Mg1 Mg2 42.22(6) 1_565 .
Mg2 Mg1 Mg2 180.0 2_775 .
Na4 Mg1 Na2 66.43(15) 1_655 2_775
Na4 Mg1 Na2 113.57(15) 2_675 2_775
O10 Mg1 Na2 73.74(7) 2_775 2_775
O10 Mg1 Na2 106.26(7) . 2_775
O8 Mg1 Na2 135.33(7) 2_765 2_775
O8 Mg1 Na2 44.67(7) 1_565 2_775
Mg2 Mg1 Na2 116.67(4) 2_775 2_775
Mg2 Mg1 Na2 63.33(4) . 2_775
Na4 Mg1 Na2 113.57(15) 1_655 .
Na4 Mg1 Na2 66.43(15) 2_675 .
O10 Mg1 Na2 106.26(7) 2_775 .
O10 Mg1 Na2 73.74(7) . .
O8 Mg1 Na2 44.67(7) 2_765 .
O8 Mg1 Na2 135.33(7) 1_565 .
Mg2 Mg1 Na2 63.33(4) 2_775 .
Mg2 Mg1 Na2 116.67(4) . .
Na2 Mg1 Na2 180.00(5) 2_775 .
Na4 Mg1 Na3 116.10(15) 1_655 2_675
Na4 Mg1 Na3 63.90(15) 2_675 2_675
O10 Mg1 Na3 45.45(8) 2_775 2_675
O10 Mg1 Na3 134.55(8) . 2_675
O8 Mg1 Na3 98.61(7) 2_765 2_675
O8 Mg1 Na3 81.39(7) 1_565 2_675
Mg2 Mg1 Na3 57.26(4) 2_775 2_675
Mg2 Mg1 Na3 122.74(4) . 2_675
Na2 Mg1 Na3 85.07(4) 2_775 2_675
Na2 Mg1 Na3 94.93(4) . 2_675
Na4 Mg1 Na3 63.90(15) 1_655 1_655
Na4 Mg1 Na3 116.10(15) 2_675 1_655
O10 Mg1 Na3 134.55(8) 2_775 1_655
O10 Mg1 Na3 45.45(8) . 1_655
O8 Mg1 Na3 81.39(7) 2_765 1_655
O8 Mg1 Na3 98.61(7) 1_565 1_655
Mg2 Mg1 Na3 122.74(4) 2_775 1_655
Mg2 Mg1 Na3 57.26(4) . 1_655
Na2 Mg1 Na3 94.93(4) 2_775 1_655
Na2 Mg1 Na3 85.07(4) . 1_655
Na3 Mg1 Na3 180.000(1) 2_675 1_655
O9 Mg2 O8 90.39(11) . 1_565
O9 Mg2 O5 176.97(12) . 1_655
O8 Mg2 O5 88.57(11) 1_565 1_655
O9 Mg2 O10 99.75(12) . .
O8 Mg2 O10 88.00(11) 1_565 .
O5 Mg2 O10 83.06(11) 1_655 .
O9 Mg2 O12 89.96(12) . 2_766
O8 Mg2 O12 86.72(11) 1_565 2_766
O5 Mg2 O12 87.14(11) 1_655 2_766
O10 Mg2 O12 168.97(12) . 2_766
O9 Mg2 O2 90.70(11) . .
O8 Mg2 O2 176.31(11) 1_565 .
O5 Mg2 O2 90.51(11) 1_655 .
O10 Mg2 O2 88.34(10) . .
O12 Mg2 O2 96.81(10) 2_766 .
O9 Mg2 Mg1 120.36(9) . .
O8 Mg2 Mg1 50.25(8) 1_565 .
O5 Mg2 Mg1 60.84(7) 1_655 .
O10 Mg2 Mg1 47.04(7) . .
O12 Mg2 Mg1 123.10(9) 2_766 .
O2 Mg2 Mg1 126.35(8) . .
O9 Mg2 Na1 50.79(9) . 2_666
O8 Mg2 Na1 77.65(8) 1_565 2_666
O5 Mg2 Na1 126.19(9) 1_655 2_666
O10 Mg2 Na1 146.30(9) . 2_666
O12 Mg2 Na1 40.96(8) 2_766 2_666
O2 Mg2 Na1 105.74(8) . 2_666
Mg1 Mg2 Na1 127.90(4) . 2_666
O9 Mg2 Na3 133.96(10) . 1_655
O8 Mg2 Na3 122.31(10) 1_565 1_655
O5 Mg2 Na3 48.72(8) 1_655 1_655
O10 Mg2 Na3 55.32(9) . 1_655
O12 Mg2 Na3 120.49(9) 2_766 1_655
O2 Mg2 Na3 54.83(8) . 1_655
Mg1 Mg2 Na3 73.39(5) . 1_655
Na1 Mg2 Na3 155.64(6) 2_666 1_655
O9 Mg2 Na4 89.98(17) . 2_675
O8 Mg2 Na4 45.93(11) 1_565 2_675
O5 Mg2 Na4 91.34(17) 1_655 2_675
O10 Mg2 Na4 43.03(10) . 2_675
O12 Mg2 Na4 132.64(11) 2_766 2_675
O2 Mg2 Na4 130.55(11) . 2_675
Mg1 Mg2 Na4 30.55(15) . 2_675
Na1 Mg2 Na4 112.46(10) 2_666 2_675
Na3 Mg2 Na4 91.88(11) 1_655 2_675
O9 Mg2 Na4 148.51(15) . 1_655
O8 Mg2 Na4 64.77(11) 1_565 1_655
O5 Mg2 Na4 32.46(14) 1_655 1_655
O10 Mg2 Na4 62.36(13) . 1_655
O12 Mg2 Na4 106.62(14) 2_766 1_655
O2 Mg2 Na4 112.96(11) . 1_655
Mg1 Mg2 Na4 28.46(12) . 1_655
Na1 Mg2 Na4 132.68(8) 2_666 1_655
Na3 Mg2 Na4 59.13(8) 1_655 1_655
Na4 Mg2 Na4 59.0(3) 2_675 1_655
O9 Mg2 Na2 119.36(9) . 2_775
O8 Mg2 Na2 46.81(8) 1_565 2_775
O5 Mg2 Na2 58.06(8) 1_655 2_775
O10 Mg2 Na2 115.44(9) . 2_775
O12 Mg2 Na2 54.44(8) 2_766 2_775
O2 Mg2 Na2 135.01(8) . 2_775
Mg1 Mg2 Na2 68.66(4) . 2_775
Na1 Mg2 Na2 75.95(5) 2_666 2_775
Na3 Mg2 Na2 106.63(6) 1_655 2_775
Na4 Mg2 Na2 85.24(12) 2_675 2_775
Na4 Mg2 Na2 57.59(9) 1_655 2_775
O13 Mg3 O3 92.02(13) . .
O13 Mg3 O6 92.54(12) . 2_765
O3 Mg3 O6 96.25(12) . 2_765
O13 Mg3 O4 85.44(12) . .
O3 Mg3 O4 91.14(12) . .
O6 Mg3 O4 172.40(12) 2_765 .
O13 Mg3 O2 164.71(13) . .
O3 Mg3 O2 102.38(11) . .
O6 Mg3 O2 91.01(11) 2_765 .
O4 Mg3 O2 89.10(10) . .
O13 Mg3 O7 98.09(12) . .
O3 Mg3 O7 169.45(11) . .
O6 Mg3 O7 86.32(10) 2_765 .
O4 Mg3 O7 86.71(11) . .
O2 Mg3 O7 67.29(10) . .
O13 Mg3 P3 130.89(11) . .
O3 Mg3 P3 135.48(9) . .
O6 Mg3 P3 93.37(9) 2_765 .
O4 Mg3 P3 82.51(8) . .
O2 Mg3 P3 33.95(7) . .
O7 Mg3 P3 33.98(7) . .
O13 Mg3 Na3 56.04(9) . .
O3 Mg3 Na3 60.74(10) . .
O6 Mg3 Na3 137.00(10) 2_765 .
O4 Mg3 Na3 46.48(8) . .
O2 Mg3 Na3 127.39(8) . .
O7 Mg3 Na3 123.22(10) . .
P3 Mg3 Na3 128.96(6) . .
O13 Mg3 Na1 67.08(11) . .
O3 Mg3 Na1 135.63(10) . .
O6 Mg3 Na1 122.16(9) 2_765 .
O4 Mg3 Na1 50.37(9) . .
O2 Mg3 Na1 98.54(8) . .
O7 Mg3 Na1 47.96(8) . .
P3 Mg3 Na1 68.69(4) . .
Na3 Mg3 Na1 75.44(6) . .
O13 Mg3 Na2 77.57(9) . 2_765
O3 Mg3 Na2 137.56(10) . 2_765
O6 Mg3 Na2 44.41(8) 2_765 2_765
O4 Mg3 Na2 128.02(10) . 2_765
O2 Mg3 Na2 94.78(8) . 2_765
O7 Mg3 Na2 48.79(7) . 2_765
P3 Mg3 Na2 73.32(5) . 2_765
Na3 Mg3 Na2 132.53(7) . 2_765
Na1 Mg3 Na2 77.88(5) . 2_765
O13 Mg3 Na3 60.02(12) . 2_665
O3 Mg3 Na3 40.40(9) . 2_665
O6 Mg3 Na3 74.56(9) 2_765 2_665
O4 Mg3 Na3 110.47(9) . 2_665
O2 Mg3 Na3 135.17(9) . 2_665
O7 Mg3 Na3 149.40(9) . 2_665
P3 Mg3 Na3 164.94(7) . 2_665
Na3 Mg3 Na3 64.61(7) . 2_665
Na1 Mg3 Na3 125.28(6) . 2_665
Na2 Mg3 Na3 102.59(6) 2_765 2_665
O13 Mg3 Na3 142.67(11) . 1_655
O3 Mg3 Na3 74.66(9) . 1_655
O6 Mg3 Na3 55.71(9) 2_765 1_655
O4 Mg3 Na3 128.59(9) . 1_655
O2 Mg3 Na3 48.79(7) . 1_655
O7 Mg3 Na3 98.68(8) . 1_655
P3 Mg3 Na3 75.46(5) . 1_655
Na3 Mg3 Na3 133.59(9) . 1_655
Na1 Mg3 Na3 143.99(6) . 1_655
Na2 Mg3 Na3 89.00(6) 2_765 1_655
Na3 Mg3 Na3 90.13(5) 2_665 1_655
O12 Na1 O14 96.77(11) 1_455 2_656
O12 Na1 O7 159.28(11) 1_455 .
O14 Na1 O7 90.78(11) 2_656 .
O12 Na1 O4 96.02(10) 1_455 .
O14 Na1 O4 164.36(12) 2_656 .
O7 Na1 O4 74.20(9) . .
O12 Na1 O14 99.62(11) 1_455 .
O14 Na1 O14 81.05(12) 2_656 .
O7 Na1 O14 100.60(11) . .
O4 Na1 O14 105.62(11) . .
O12 Na1 O9 73.95(10) 1_455 2_666
O14 Na1 O9 75.37(11) 2_656 2_666
O7 Na1 O9 89.47(10) . 2_666
O4 Na1 O9 99.66(10) . 2_666
O14 Na1 O9 154.47(12) . 2_666
O12 Na1 Mg3 133.27(9) 1_455 .
O14 Na1 Mg3 129.84(10) 2_656 .
O7 Na1 Mg3 44.33(7) . .
O4 Na1 Mg3 38.96(6) . .
O14 Na1 Mg3 86.36(9) . .
O9 Na1 Mg3 116.33(8) 2_666 .
O12 Na1 P4 115.84(9) 1_455 .
O14 Na1 P4 98.76(9) 2_656 .
O7 Na1 P4 81.77(7) . .
O4 Na1 P4 83.66(7) . .
O14 Na1 P4 25.79(8) . .
O9 Na1 P4 169.46(8) 2_666 .
Mg3 Na1 P4 60.59(4) . .
O12 Na1 Mg2 38.28(7) 1_455 2_666
O14 Na1 Mg2 77.65(9) 2_656 2_666
O7 Na1 Mg2 126.50(8) . 2_666
O4 Na1 Mg2 107.55(8) . 2_666
O14 Na1 Mg2 127.85(9) . 2_666
O9 Na1 Mg2 37.02(7) 2_666 2_666
Mg3 Na1 Mg2 142.07(6) . 2_666
P4 Na1 Mg2 151.19(6) . 2_666
O12 Na1 P3 20.61(7) 1_455 1_455
O14 Na1 P3 109.68(10) 2_656 1_455
O7 Na1 P3 159.35(8) . 1_455
O4 Na1 P3 85.18(7) . 1_455
O14 Na1 P3 85.75(8) . 1_455
O9 Na1 P3 93.01(7) 2_666 1_455
Mg3 Na1 P3 117.56(5) . 1_455
P4 Na1 P3 97.25(5) . 1_455
Mg2 Na1 P3 58.65(4) 2_666 1_455
O12 Na1 P3 135.84(9) 1_455 .
O14 Na1 P3 101.10(10) 2_656 .
O7 Na1 P3 23.48(6) . .
O4 Na1 P3 63.32(7) . .
O14 Na1 P3 122.78(9) . .
O9 Na1 P3 72.13(7) 2_666 .
Mg3 Na1 P3 48.48(3) . .
P4 Na1 P3 100.92(5) . .
Mg2 Na1 P3 107.84(5) 2_666 .
P3 Na1 P3 141.17(5) 1_455 .
O12 Na1 P4 77.60(8) 1_455 2_656
O14 Na1 P4 20.52(8) 2_656 2_656
O7 Na1 P4 106.28(8) . 2_656
O4 Na1 P4 162.61(8) . 2_656
O14 Na1 P4 91.46(9) . 2_656
O9 Na1 P4 63.11(7) 2_666 2_656
Mg3 Na1 P4 148.99(6) . 2_656
P4 Na1 P4 113.70(5) . 2_656
Mg2 Na1 P4 57.67(4) 2_666 2_656
P3 Na1 P4 93.06(4) 1_455 2_656
P3 Na1 P4 110.15(5) . 2_656
O6 Na2 O14 81.58(12) . 2_665
O6 Na2 O7 74.43(10) . 2_765
O14 Na2 O7 99.18(12) 2_665 2_765
O6 Na2 O7 160.73(13) . 1_564
O14 Na2 O7 84.90(11) 2_665 1_564
O7 Na2 O7 94.38(10) 2_765 1_564
O6 Na2 O8 85.01(10) . 2_765
O14 Na2 O8 150.48(12) 2_665 2_765
O7 Na2 O8 102.36(10) 2_765 2_765
O7 Na2 O8 113.08(10) 1_564 2_765
O6 Na2 P3 170.87(11) . 1_564
O14 Na2 P3 104.27(10) 2_665 1_564
O7 Na2 P3 110.97(9) 2_765 1_564
O7 Na2 P3 28.38(6) 1_564 1_564
O8 Na2 P3 86.60(8) 2_765 1_564
O6 Na2 P2 24.57(7) . .
O14 Na2 P2 73.22(9) 2_665 .
O7 Na2 P2 98.63(8) 2_765 .
O7 Na2 P2 156.01(10) 1_564 .
O8 Na2 P2 83.73(7) 2_765 .
P3 Na2 P2 150.20(7) 1_564 .
O6 Na2 Mg3 36.74(7) . 2_765
O14 Na2 Mg3 104.72(10) 2_665 2_765
O7 Na2 Mg3 43.17(7) 2_765 2_765
O7 Na2 Mg3 137.08(10) 1_564 2_765
O8 Na2 Mg3 78.53(7) 2_765 2_765
P3 Na2 Mg3 143.97(7) 1_564 2_765
P2 Na2 Mg3 60.62(4) . 2_765
O6 Na2 P4 65.74(8) . 2_665
O14 Na2 P4 23.60(7) 2_665 2_665
O7 Na2 P4 109.49(9) 2_765 2_665
O7 Na2 P4 104.89(9) 1_564 2_665
O8 Na2 P4 127.59(9) 2_765 2_665
P3 Na2 P4 117.41(6) 1_564 2_665
P2 Na2 P4 51.68(4) . 2_665
Mg3 Na2 P4 97.42(6) 2_765 2_665
O6 Na2 Na2 120.12(11) . 2_774
O14 Na2 Na2 92.92(11) 2_665 2_774
O7 Na2 Na2 47.52(8) 2_765 2_774
O7 Na2 Na2 46.85(7) 1_564 2_774
O8 Na2 Na2 116.52(11) 2_765 2_774
P3 Na2 Na2 67.11(6) 1_564 2_774
P2 Na2 Na2 141.78(9) . 2_774
Mg3 Na2 Na2 90.46(7) 2_765 2_774
P4 Na2 Na2 115.74(9) 2_665 2_774
O6 Na2 Na1 124.15(10) . 1_564
O14 Na2 Na1 42.61(9) 2_665 1_564
O7 Na2 Na1 110.18(9) 2_765 1_564
O7 Na2 Na1 44.54(7) 1_564 1_564
O8 Na2 Na1 140.71(9) 2_765 1_564
P3 Na2 Na1 61.80(5) 1_564 1_564
P2 Na2 Na1 111.65(7) . 1_564
Mg3 Na2 Na1 140.73(7) 2_765 1_564
P4 Na2 Na1 60.41(5) 2_665 1_564
Na2 Na2 Na1 74.05(7) 2_774 1_564
O6 Na2 P4 77.16(9) . 2_765
O14 Na2 P4 158.62(10) 2_665 2_765
O7 Na2 P4 77.33(8) 2_765 2_765
O7 Na2 P4 116.27(9) 1_564 2_765
O8 Na2 P4 25.05(6) 2_765 2_765
P3 Na2 P4 96.57(6) 1_564 2_765
P2 Na2 P4 86.34(5) . 2_765
Mg3 Na2 P4 58.26(4) 2_765 2_765
P4 Na2 P4 137.80(7) 2_665 2_765
Na2 Na2 P4 99.61(8) 2_774 2_765
Na1 Na2 P4 158.34(7) 1_564 2_765
O3 Na3 O4 136.96(13) 2_665 .
O3 Na3 O5 161.74(13) 2_665 .
O4 Na3 O5 61.10(9) . .
O3 Na3 O13 71.97(10) 2_665 .
O4 Na3 O13 64.99(10) . .
O5 Na3 O13 126.04(11) . .
O3 Na3 O2 111.80(13) 2_665 1_455
O4 Na3 O2 82.88(11) . 1_455
O5 Na3 O2 68.17(9) . 1_455
O13 Na3 O2 107.93(13) . 1_455
O3 Na3 O10 100.88(11) 2_665 1_455
O4 Na3 O10 121.40(10) . 1_455
O5 Na3 O10 62.10(8) . 1_455
O13 Na3 O10 166.89(13) . 1_455
O2 Na3 O10 63.85(9) 1_455 1_455
O3 Na3 O3 93.31(11) 2_665 .
O4 Na3 O3 66.21(10) . .
O5 Na3 O3 93.67(10) . .
O13 Na3 O3 61.73(10) . .
O2 Na3 O3 149.01(10) 1_455 .
O10 Na3 O3 130.69(13) 1_455 .
O3 Na3 P1 166.62(11) 2_665 .
O4 Na3 P1 30.34(6) . .
O5 Na3 P1 30.86(6) . .
O13 Na3 P1 95.18(9) . .
O2 Na3 P1 75.15(7) 1_455 .
O10 Na3 P1 92.45(8) 1_455 .
O3 Na3 P1 76.86(8) . .
O3 Na3 O13 64.12(10) 2_665 2_665
O4 Na3 O13 124.09(13) . 2_665
O5 Na3 O13 105.18(12) . 2_665
O13 Na3 O13 102.28(11) . 2_665
O2 Na3 O13 146.38(11) 1_455 2_665
O10 Na3 O13 83.64(10) 1_455 2_665
O3 Na3 O13 60.80(9) . 2_665
P1 Na3 O13 116.84(10) . 2_665
O3 Na3 P2 26.61(7) 2_665 2_665
O4 Na3 P2 123.46(11) . 2_665
O5 Na3 P2 156.56(12) . 2_665
O13 Na3 P2 64.86(7) . 2_665
O2 Na3 P2 89.03(9) 1_455 2_665
O10 Na3 P2 103.73(8) 1_455 2_665
O3 Na3 P2 109.26(8) . 2_665
P1 Na3 P2 149.67(10) . 2_665
O13 Na3 P2 90.67(7) 2_665 2_665
O3 Na3 Mg3 102.39(10) 2_665 .
O4 Na3 Mg3 38.96(7) . .
O5 Na3 Mg3 93.34(8) . .
O13 Na3 Mg3 37.50(7) . .
O2 Na3 Mg3 116.00(9) 1_455 .
O10 Na3 Mg3 154.35(9) 1_455 .
O3 Na3 Mg3 37.33(6) . .
P1 Na3 Mg3 64.30(5) . .
O13 Na3 Mg3 96.94(9) 2_665 .
P2 Na3 Mg3 101.90(6) 2_665 .
O3 Na3 P2 75.16(9) 2_665 1_455
O4 Na3 P2 145.91(10) . 1_455
O5 Na3 P2 88.02(8) . 1_455
O13 Na3 P2 144.12(9) . 1_455
O2 Na3 P2 71.64(7) 1_455 1_455
O10 Na3 P2 25.92(5) 1_455 1_455
O3 Na3 P2 134.91(11) . 1_455
P1 Na3 P2 118.22(7) . 1_455
O13 Na3 P2 75.27(8) 2_665 1_455
P2 Na3 P2 79.31(5) 2_665 1_455
Mg3 Na3 P2 172.17(10) . 1_455
Mg1 Na4 O5 87.9(3) 1_455 .
Mg1 Na4 O10 64.3(2) 1_455 2_675
O5 Na4 O10 133.3(3) . 2_675
Mg1 Na4 O11 125.2(3) 1_455 2_665
O5 Na4 O11 117.5(2) . 2_665
O10 Na4 O11 109.2(2) 2_675 2_665
Mg1 Na4 O8 65.6(2) 1_455 2_665
O5 Na4 O8 129.9(3) . 2_665
O10 Na4 O8 73.49(18) 2_675 2_665
O11 Na4 O8 60.94(14) 2_665 2_665
Mg1 Na4 O11 118.7(2) 1_455 1_565
O5 Na4 O11 111.1(2) . 1_565
O10 Na4 O11 60.74(14) 2_675 1_565
O11 Na4 O11 97.4(3) 2_665 1_565
O8 Na4 O11 118.9(2) 2_665 1_565
Mg1 Na4 P4 92.1(2) 1_455 2_665
O5 Na4 P4 120.99(19) . 2_665
O10 Na4 P4 97.97(17) 2_675 2_665
O11 Na4 P4 33.15(9) 2_665 2_665
O8 Na4 P4 30.31(8) 2_665 2_665
O11 Na4 P4 120.0(2) 1_565 2_665
Mg1 Na4 P2 86.76(19) 1_455 2_675
O5 Na4 P2 120.51(18) . 2_675
O10 Na4 P2 29.83(8) 2_675 2_675
O11 Na4 P2 113.5(2) 2_665 2_675
O8 Na4 P2 100.54(16) 2_665 2_675
O11 Na4 P2 32.77(8) 1_565 2_675
P4 Na4 P2 118.40(14) 2_665 2_675
Mg1 Na4 Na4 142.9(3) 1_455 2_675
O5 Na4 Na4 128.3(4) . 2_675
O10 Na4 Na4 82.11(19) 2_675 2_675
O11 Na4 Na4 50.40(18) 2_665 2_675
O8 Na4 Na4 91.0(2) 2_665 2_675
O11 Na4 Na4 47.04(18) 1_565 2_675
P4 Na4 Na4 76.73(17) 2_665 2_675
P2 Na4 Na4 68.95(16) 2_675 2_675
Mg1 Na4 Mg2 63.76(16) 1_455 2_675
O5 Na4 Mg2 151.5(4) . 2_675
O10 Na4 Mg2 37.34(10) 2_675 2_675
O11 Na4 Mg2 80.13(13) 2_665 2_675
O8 Na4 Mg2 36.89(9) 2_665 2_675
O11 Na4 Mg2 86.72(13) 1_565 2_675
P4 Na4 Mg2 61.09(9) 2_665 2_675
P2 Na4 Mg2 63.72(9) 2_675 2_675
Na4 Na4 Mg2 80.16(16) 2_675 2_675
Mg1 Na4 Na4 0.00(16) 1_455 2_575
O5 Na4 Na4 87.9(3) . 2_575
O10 Na4 Na4 64.3(2) 2_675 2_575
O11 Na4 Na4 125.2(3) 2_665 2_575
O8 Na4 Na4 65.6(2) 2_665 2_575
O11 Na4 Na4 118.7(2) 1_565 2_575
P4 Na4 Na4 92.1(2) 2_665 2_575
P2 Na4 Na4 86.76(19) 2_675 2_575
Na4 Na4 Na4 142.9(3) 2_675 2_575
Mg2 Na4 Na4 63.76(16) 2_675 2_575
Mg1 Na4 Na3 89.4(2) 1_455 .
O5 Na4 Na3 47.24(12) . .
O10 Na4 Na3 152.5(4) 2_675 .
O11 Na4 Na3 78.44(13) 2_665 .
O8 Na4 Na3 88.80(17) 2_665 .
O11 Na4 Na3 146.1(3) 1_565 .
P4 Na4 Na3 73.75(10) 2_665 .
P2 Na4 Na3 167.37(18) 2_675 .
Na4 Na4 Na3 119.8(3) 2_675 .
Mg2 Na4 Na3 124.78(19) 2_675 .
Na4 Na4 Na3 89.4(2) 2_575 .
O9 P1 O4 114.72(16) . .
O9 P1 O5 112.14(16) . .
O4 P1 O5 112.20(15) . .
O9 P1 O1 107.12(15) . .
O4 P1 O1 103.60(14) . .
O5 P1 O1 106.17(14) . .
O9 P1 Na3 130.76(13) . .
O4 P1 Na3 52.05(11) . .
O5 P1 Na3 60.41(11) . .
O1 P1 Na3 121.89(12) . .
O6 P2 O3 112.07(15) . .
O6 P2 O10 114.02(16) . .
O3 P2 O10 112.67(15) . .
O6 P2 O11 104.60(15) . 2_665
O3 P2 O11 108.06(15) . 2_665
O10 P2 O11 104.62(14) . 2_665
O6 P2 Na4 105.18(15) . 2_675
O3 P2 Na4 142.56(16) . 2_675
O10 P2 Na4 51.63(18) . 2_675
O11 P2 Na4 57.2(2) 2_665 2_675
O6 P2 Na3 73.12(12) . 2_665
O3 P2 Na3 43.14(12) . 2_665
O10 P2 Na3 149.65(12) . 2_665
O11 P2 Na3 101.54(10) 2_665 2_665
Na4 P2 Na3 158.06(17) 2_675 2_665
O6 P2 Na2 40.69(11) . .
O3 P2 Na2 143.40(11) . .
O10 P2 Na2 102.75(12) . .
O11 P2 Na2 69.95(11) 2_665 .
Na4 P2 Na2 68.83(9) 2_675 .
Na3 P2 Na2 100.44(7) 2_665 .
O6 P2 Na3 79.75(12) . 1_655
O3 P2 Na3 89.86(12) . 1_655
O10 P2 Na3 54.85(11) . 1_655
O11 P2 Na3 157.65(10) 2_665 1_655
Na4 P2 Na3 100.47(18) 2_675 1_655
Na3 P2 Na3 100.69(5) 2_665 1_655
Na2 P2 Na3 103.67(7) . 1_655
O12 P3 O7 113.40(15) . .
O12 P3 O2 116.33(15) . .
O7 P3 O2 107.94(14) . .
O12 P3 O1 107.27(14) . 2_666
O7 P3 O1 106.96(15) . 2_666
O2 P3 O1 104.16(14) . 2_666
O12 P3 Mg3 145.97(11) . .
O7 P3 Mg3 56.21(10) . .
O2 P3 Mg3 53.07(10) . .
O1 P3 Mg3 106.75(10) 2_666 .
O12 P3 Na2 70.56(11) . 1_546
O7 P3 Na2 51.78(11) . 1_546
O2 P3 Na2 156.77(11) . 1_546
O1 P3 Na2 93.90(11) 2_666 1_546
Mg3 P3 Na2 107.98(5) . 1_546
O12 P3 Na1 31.94(10) . 1_655
O7 P3 Na1 104.80(11) . 1_655
O2 P3 Na1 92.61(10) . 1_655
O1 P3 Na1 137.04(10) 2_666 1_655
Mg3 P3 Na1 114.81(5) . 1_655
Na2 P3 Na1 83.65(5) 1_546 1_655
O12 P3 Na1 132.74(12) . .
O7 P3 Na1 39.03(10) . .
O2 P3 Na1 109.93(10) . .
O1 P3 Na1 68.71(10) 2_666 .
Mg3 P3 Na1 62.84(4) . .
Na2 P3 Na1 63.06(5) 1_546 .
Na1 P3 Na1 141.17(5) 1_655 .
O13 P4 O14 113.0(2) . .
O13 P4 O8 112.32(17) . .
O14 P4 O8 114.83(17) . .
O13 P4 O11 104.52(15) . .
O14 P4 O11 107.53(17) . .
O8 P4 O11 103.53(14) . .
O13 P4 Na4 100.14(17) . 2_665
O14 P4 Na4 145.69(19) . 2_665
O8 P4 Na4 56.12(18) . 2_665
O11 P4 Na4 53.0(2) . 2_665
O13 P4 Na1 68.59(14) . .
O14 P4 Na1 46.74(14) . .
O8 P4 Na1 121.78(11) . .
O11 P4 Na1 133.67(10) . .
Na4 P4 Na1 167.41(14) 2_665 .
O13 P4 Na2 121.89(13) . 2_665
O14 P4 Na2 41.46(13) . 2_665
O8 P4 Na2 125.76(11) . 2_665
O11 P4 Na2 66.10(11) . 2_665
Na4 P4 Na2 112.58(18) 2_665 2_665
Na1 P4 Na2 79.05(5) . 2_665
O13 P4 Na1 133.09(14) . 2_656
O14 P4 Na1 33.00(13) . 2_656
O8 P4 Na1 81.93(11) . 2_656
O11 P4 Na1 115.47(11) . 2_656
Na4 P4 Na1 122.96(9) 2_665 2_656
Na1 P4 Na1 66.30(5) . 2_656
Na2 P4 Na1 60.44(4) 2_665 2_656
O13 P4 Na2 78.50(12) . 2_765
O14 P4 Na2 97.93(13) . 2_765
O8 P4 Na2 50.31(11) . 2_765
O11 P4 Na2 150.22(11) . 2_765
Na4 P4 Na2 97.23(18) 2_665 2_765
Na1 P4 Na2 75.50(5) . 2_765
Na2 P4 Na2 137.80(7) 2_665 2_765
Na1 P4 Na2 78.57(5) 2_656 2_765
P3 O1 P1 133.71(17) 2_666 .
P3 O2 Mg2 128.55(14) . .
P3 O2 Mg3 92.97(12) . .
Mg2 O2 Mg3 117.40(12) . .
P3 O2 Na3 133.98(14) . 1_655
Mg2 O2 Na3 86.23(10) . 1_655
Mg3 O2 Na3 95.23(10) . 1_655
P2 O3 Mg3 134.18(17) . .
P2 O3 Na3 110.25(16) . 2_665
Mg3 O3 Na3 105.50(13) . 2_665
P2 O3 Na3 127.07(15) . .
Mg3 O3 Na3 81.94(11) . .
Na3 O3 Na3 86.69(11) 2_665 .
P1 O4 Mg3 136.69(17) . .
P1 O4 Na3 97.61(14) . .
Mg3 O4 Na3 94.55(11) . .
P1 O4 Na1 123.22(15) . .
Mg3 O4 Na1 90.68(10) . .
Na3 O4 Na1 109.52(12) . .
P1 O5 Mg2 129.19(16) . 1_455
P1 O5 Na4 113.7(3) . .
Mg2 O5 Na4 116.8(3) 1_455 .
P1 O5 Na3 88.73(13) . .
Mg2 O5 Na3 93.56(11) 1_455 .
Na4 O5 Na3 93.93(16) . .
P2 O6 Mg3 142.68(17) . 2_765
P2 O6 Na2 114.74(15) . .
Mg3 O6 Na2 98.85(12) 2_765 .
P3 O7 Mg3 89.81(12) . .
P3 O7 Na1 117.49(14) . .
Mg3 O7 Na1 87.72(10) . .
P3 O7 Na2 128.01(16) . 2_765
Mg3 O7 Na2 88.03(10) . 2_765
Na1 O7 Na2 114.32(11) . 2_765
P3 O7 Na2 99.84(13) . 1_546
Mg3 O7 Na2 170.34(13) . 1_546
Na1 O7 Na2 88.27(10) . 1_546
Na2 O7 Na2 85.62(10) 2_765 1_546
P4 O8 Mg2 131.97(17) . 1_545
P4 O8 Mg1 128.17(15) . 1_545
Mg2 O8 Mg1 87.53(9) 1_545 1_545
P4 O8 Na4 93.6(2) . 2_665
Mg2 O8 Na4 97.19(14) 1_545 2_665
Mg1 O8 Na4 42.1(2) 1_545 2_665
P4 O8 Na2 104.64(13) . 2_765
Mg2 O8 Na2 99.74(11) 1_545 2_765
Mg1 O8 Na2 97.86(10) 1_545 2_765
Na4 O8 Na2 135.5(2) 2_665 2_765
P1 O9 Mg2 140.54(17) . .
P1 O9 Na1 114.73(16) . 2_666
Mg2 O9 Na1 92.19(11) . 2_666
P2 O10 Mg2 140.64(17) . .
P2 O10 Mg1 126.70(15) . .
Mg2 O10 Mg1 89.81(10) . .
P2 O10 Na4 98.5(2) . 2_675
Mg2 O10 Na4 99.63(16) . 2_675
Mg1 O10 Na4 44.3(2) . 2_675
P2 O10 Na3 99.23(13) . 1_655
Mg2 O10 Na3 86.66(10) . 1_655
Mg1 O10 Na3 99.71(11) . 1_655
Na4 O10 Na3 142.8(2) 2_675 1_655
P2 O11 P4 126.50(15) 2_665 .
P2 O11 Na4 122.4(2) 2_665 2_665
P4 O11 Na4 93.9(2) . 2_665
P2 O11 Na4 90.0(2) 2_665 1_545
P4 O11 Na4 136.29(19) . 1_545
Na4 O11 Na4 82.6(3) 2_665 1_545
P3 O12 Mg2 130.80(15) . 2_766
P3 O12 Na1 127.45(15) . 1_655
Mg2 O12 Na1 100.75(11) 2_766 1_655
P4 O13 Mg3 143.14(19) . .
P4 O13 Na3 124.11(17) . .
Mg3 O13 Na3 86.45(11) . .
P4 O13 Na3 118.92(17) . 2_665
Mg3 O13 Na3 84.74(12) . 2_665
Na3 O13 Na3 77.72(11) . 2_665
P4 O14 Na1 126.48(18) . 2_656
P4 O14 Na2 114.94(17) . 2_665
Na1 O14 Na2 91.29(13) 2_656 2_665
P4 O14 Na1 107.48(19) . .
Na1 O14 Na1 98.95(12) 2_656 .
Na2 O14 Na1 117.00(13) 2_665 .

loop_
_geom_bond_atom_site_label_1
_geom_bond_atom_site_label_2
_geom_bond_distance
_geom_bond_site_symmetry_2
Mg1 Na4 1.750(9) 1_655
Mg1 Na4 1.750(9) 2_675
Mg1 O10 2.260(3) 2_775
Mg1 O10 2.260(3) .
Mg1 O8 2.377(3) 2_765
Mg1 O8 2.377(3) 1_565
Mg1 Mg2 3.0885(13) 2_775
Mg1 Mg2 3.0885(13) .
Mg1 Na2 3.871(2) 2_775
Mg1 Na2 3.871(2) .
Mg1 Na3 3.900(2) 2_675
Mg1 Na3 3.900(2) 1_655
Mg2 O9 2.030(3) .
Mg2 O8 2.077(3) 1_565
Mg2 O5 2.099(3) 1_655
Mg2 O10 2.112(3) .
Mg2 O12 2.125(3) 2_766
Mg2 O2 2.156(3) .
Mg2 Na1 3.3696(19) 2_666
Mg2 Na3 3.424(2) 1_655
Mg2 Na4 3.434(5) 2_675
Mg2 Na4 3.663(7) 1_655
Mg2 Na2 3.714(2) 2_775
Mg3 O13 1.977(3) .
Mg3 O3 1.985(3) .
Mg3 O6 2.010(3) 2_765
Mg3 O4 2.044(3) .
Mg3 O2 2.190(3) .
Mg3 O7 2.274(3) .
Mg3 P3 2.7358(15) .
Mg3 Na3 3.241(2) .
Mg3 Na1 3.2512(19) .
Mg3 Na2 3.321(2) 2_765
Mg3 Na3 3.411(2) 2_665
Mg3 Na3 3.712(3) 1_655
Na1 O12 2.249(3) 1_455
Na1 O14 2.332(4) 2_656
Na1 O7 2.416(3) .
Na1 O4 2.504(3) .
Na1 O14 2.512(4) .
Na1 O9 2.613(3) 2_666
Na1 P4 3.2906(18) .
Na1 Mg2 3.3696(19) 2_666
Na1 P3 3.3744(18) 1_455
Na1 P3 3.4042(18) .
Na1 P4 3.4426(19) 2_656
Na2 O6 2.352(3) .
Na2 O14 2.482(4) 2_665
Na2 O7 2.500(3) 2_765
Na2 O7 2.527(3) 1_564
Na2 O8 2.747(3) 2_765
Na2 P3 3.170(2) 1_564
Na2 P2 3.277(2) .
Na2 Mg3 3.321(2) 2_765
Na2 P4 3.399(2) 2_665
Na2 Na2 3.417(4) 2_774
Na2 Na1 3.443(2) 1_564
Na2 P4 3.454(2) 2_765
Na3 O3 2.294(3) 2_665
Na3 O4 2.358(3) .
Na3 O5 2.578(3) .
Na3 O13 2.693(3) .
Na3 O2 2.805(4) 1_455
Na3 O10 2.820(3) 1_455
Na3 O3 2.855(4) .
Na3 P1 2.964(2) .
Na3 O13 2.967(5) 2_665
Na3 P2 3.147(2) 2_665
Na3 P2 3.405(2) 1_455
Na4 Mg1 1.750(9) 1_455
Na4 O5 2.202(5) .
Na4 O10 2.376(5) 2_675
Na4 O11 2.392(7) 2_665
Na4 O8 2.486(6) 2_665
Na4 O11 2.519(7) 1_565
Na4 P4 2.989(4) 2_665
Na4 P2 2.997(4) 2_675
Na4 Na4 3.242(17) 2_675
Na4 Mg2 3.434(5) 2_675
Na4 Na4 3.501(18) 2_575
P1 O9 1.503(3) .
P1 O4 1.510(3) .
P1 O5 1.521(3) .
P1 O1 1.600(3) .
P2 O6 1.500(3) .
P2 O3 1.502(3) .
P2 O10 1.508(3) .
P2 O11 1.622(3) 2_665
P2 Na4 2.997(4) 2_675
P2 Na3 3.147(2) 2_665
P2 Na3 3.405(2) 1_655
P3 O12 1.496(3) .
P3 O7 1.529(3) .
P3 O2 1.530(3) .
P3 O1 1.589(3) 2_666
P3 Na2 3.170(2) 1_546
P3 Na1 3.3744(18) 1_655
P4 O13 1.498(3) .
P4 O14 1.501(3) .
P4 O8 1.512(3) .
P4 O11 1.638(3) .
P4 Na4 2.989(4) 2_665
P4 Na2 3.399(2) 2_665
P4 Na1 3.4426(19) 2_656
P4 Na2 3.454(2) 2_765
O1 P3 1.589(3) 2_666
O2 Na3 2.805(4) 1_655
O3 Na3 2.294(3) 2_665
O5 Mg2 2.099(3) 1_455
O6 Mg3 2.010(3) 2_765
O7 Na2 2.500(3) 2_765
O7 Na2 2.527(3) 1_546
O8 Mg2 2.077(3) 1_545
O8 Mg1 2.377(3) 1_545
O8 Na4 2.486(6) 2_665
O8 Na2 2.747(3) 2_765
O9 Na1 2.613(3) 2_666
O10 Na4 2.376(5) 2_675
O10 Na3 2.820(3) 1_655
O11 P2 1.622(3) 2_665
O11 Na4 2.392(7) 2_665
O11 Na4 2.519(7) 1_545
O12 Mg2 2.125(3) 2_766
O12 Na1 2.249(3) 1_655
O13 Na3 2.967(5) 2_665
O14 Na1 2.332(4) 2_656
O14 Na2 2.482(4) 2_665
